data_7056830
loop_
_publ_author_name
'Kumar, Robin'
'Kishan, Ram'
'Thomas, Jisha Mary'
'Chinnappan, Sivasankar'
'Thirupathi, Natesan'

_publ_section_title
;
 Probing the factors that influence the conformation of a guanidinato
 ligand in [(\h5-C5Me5)M(NN)X] (NN = chelating
 N,N&#x2032;,N&#x2032;&#x2032;-tri(o-substituted
 aryl)guanidinate(1&#x2212;); X = chloro, azido and triazolato)
;
_journal_issue 3
_journal_name_full 'New Journal of Chemistry'
_journal_page_first 1853
_journal_paper_doi 10.1039/C7NJ03766J
_journal_volume 42
_journal_year 2018
_chemical_formula_moiety 'C29 H28 Cl3 N6 Rh'
_chemical_formula_sum 'C29 H28 Cl3 N6 Rh'
_chemical_formula_weight 669.83
_space_group_crystal_system orthorhombic
_space_group_IT_number 19
_space_group_name_Hall 'P 2ac 2ab'
_space_group_name_H-M_alt 'P 21 21 21'
_symmetry_space_group_name_Hall 'P 2ac 2ab'
_symmetry_space_group_name_H-M 'P 21 21 21'
_atom_sites_solution_hydrogens geom
_audit_creation_method SHELXL-2017/1
_audit_update_record
;
2017-12-18 deposited with the CCDC.
2017-12-19 downloaded from the CCDC.
;
_cell_angle_alpha 90
_cell_angle_beta 90
_cell_angle_gamma 90
_cell_formula_units_Z 4
_cell_length_a 8.070(5)
_cell_length_b 15.118(5)
_cell_length_c 24.291(5)
_cell_measurement_reflns_used 4432
_cell_measurement_temperature 298(2)
_cell_measurement_theta_max 29.0541
_cell_measurement_theta_min 2.8164
_cell_volume 2964(2)
_computing_cell_refinement 'CrysAlisPro, Oxford Diffraction Ltd.'
_computing_data_collection 'CrysAlisPro, Oxford Diffraction Ltd.'
_computing_data_reduction 'CrysAlisPro, Oxford Diffraction Ltd.'
_computing_molecular_graphics Olex2
_computing_publication_material 'WINGX 2014'
_computing_structure_refinement 'SHELXL-2017/1 (Sheldrick, 2017)'
_computing_structure_solution 'SHELXS-2016 (Sheldrick, 2016)'
_diffrn_ambient_temperature 298(2)
_diffrn_detector_area_resol_mean 15.9853
_diffrn_measured_fraction_theta_full 0.998
_diffrn_measured_fraction_theta_max 0.998
_diffrn_measurement_device_type 'Xcalibur, Sapphire3'
_diffrn_measurement_method '\w scans'
_diffrn_radiation_type MoK\a
_diffrn_radiation_wavelength 0.71073
_diffrn_reflns_av_R_equivalents 0.0325
_diffrn_reflns_av_unetI/netI 0.0469
_diffrn_reflns_Laue_measured_fraction_full 0.998
_diffrn_reflns_Laue_measured_fraction_max 0.998
_diffrn_reflns_limit_h_max 10
_diffrn_reflns_limit_h_min -9
_diffrn_reflns_limit_k_max 17
_diffrn_reflns_limit_k_min -18
_diffrn_reflns_limit_l_max 30
_diffrn_reflns_limit_l_min -30
_diffrn_reflns_number 13534
_diffrn_reflns_point_group_measured_fraction_full 0.999
_diffrn_reflns_point_group_measured_fraction_max 0.998
_diffrn_reflns_theta_full 25.242
_diffrn_reflns_theta_max 26.371
_diffrn_reflns_theta_min 2.822
_diffrn_source 'Enhance (Mo) X-ray Source'
_exptl_absorpt_coefficient_mu 0.876
_exptl_absorpt_correction_T_max 0.9417
_exptl_absorpt_correction_T_min 0.7931
_exptl_absorpt_correction_type multi-scan
_exptl_absorpt_process_details
;
CrysAlisPro, Agilent Technologies,
Version 1.171.34.49 (release 20-01-2011 CrysAlis171 .NET)
(compiled Jan 20 2011,15:58:25)
Empirical absorption correction using spherical harmonics,
 implemented in SCALE3 ABSPACK scaling algorithm.
;
_exptl_crystal_colour Red
_exptl_crystal_density_diffrn 1.501
_exptl_crystal_density_method 'not measured'
_exptl_crystal_description Block
_exptl_crystal_F_000 1360
_exptl_crystal_size_max 0.20
_exptl_crystal_size_mid 0.17
_exptl_crystal_size_min 0.11
_refine_diff_density_max 0.836
_refine_diff_density_min -0.393
_refine_diff_density_rms 0.060
_refine_ls_abs_structure_details
;
 Flack x determined using 2011 quotients [(I+)-(I-)]/[(I+)+(I-)]
 (Parsons, Flack and Wagner, Acta Cryst. B69 (2013) 249-259).
;
_refine_ls_abs_structure_Flack 0.003(18)
_refine_ls_extinction_method none
_refine_ls_goodness_of_fit_ref 1.102
_refine_ls_hydrogen_treatment constr
_refine_ls_matrix_type full
_refine_ls_number_parameters 421
_refine_ls_number_reflns 6040
_refine_ls_number_restraints 72
_refine_ls_restrained_S_all 1.097
_refine_ls_R_factor_all 0.0488
_refine_ls_R_factor_gt 0.0425
_refine_ls_shift/su_max 0.004
_refine_ls_shift/su_mean 0.000
_refine_ls_structure_factor_coef Fsqd
_refine_ls_weighting_details 'w=1/[\s^2^(Fo^2^)+(0.0365P)^2^+0.0600P] where P=(Fo^2^+2Fc^2^)/3'
_refine_ls_weighting_scheme calc
_refine_ls_wR_factor_gt 0.0808
_refine_ls_wR_factor_ref 0.0833
_reflns_Friedel_coverage 0.765
_reflns_Friedel_fraction_full 1.000
_reflns_Friedel_fraction_max 0.999
_reflns_number_gt 5524
_reflns_number_total 6040
_reflns_threshold_expression 'I > 2\s(I)'
_cod_data_source_file c7nj03766j2.cif
_cod_data_source_block 14
_cod_depositor_comments 'Adding full bibliography for 7056828--7056838.cif.'
_cod_database_code 7056830
_shelx_shelxl_version_number 2017/1
_shelx_space_group_comment
;
The symmetry employed for this shelxl refinement is uniquely defined
by the following loop, which should always be used as a source of
symmetry information in preference to the above space-group names.
They are only intended as comments.
;

loop_
_space_group_symop_operation_xyz
'x, y, z'
'-x+1/2, -y, z+1/2'
'x+1/2, -y+1/2, -z'
'-x, y+1/2, -z+1/2'

loop_
_atom_site_label
_atom_site_type_symbol
_atom_site_fract_x
_atom_site_fract_y
_atom_site_fract_z
_atom_site_U_iso_or_equiv
_atom_site_adp_type
_atom_site_occupancy
_atom_site_site_symmetry_order
_atom_site_calc_flag
_atom_site_refinement_flags_posn
_atom_site_refinement_flags_adp
_atom_site_refinement_flags_occupancy
_atom_site_disorder_assembly
_atom_site_disorder_group
Rh1 Rh -0.03196(5) 0.43716(2) 0.92718(2) 0.03519(12) Uani 1 1 d . . . . .
Cl1 Cl 0.0943(4) 0.40770(13) 0.78016(8) 0.0875(10) Uani 0.883(4) 1 d D . P A 1
Cl2 Cl -0.0184(2) 0.73682(9) 1.00287(7) 0.0633(4) Uani 1 1 d . . . . .
Cl3 Cl 0.2139(3) 0.85390(12) 0.88046(9) 0.0820(6) Uani 1 1 d . . . . .
N1 N 0.0736(6) 0.5548(3) 0.95929(16) 0.0389(11) Uani 1 1 d . . . . .
N2 N 0.0446(7) 0.5356(2) 0.87079(16) 0.0417(11) Uani 1 1 d D . . . .
N3 N 0.1990(6) 0.6617(3) 0.90143(19) 0.0474(12) Uani 1 1 d . . . . .
H3 H 0.206332 0.698270 0.928451 0.057 Uiso 1 1 calc R U . . .
N4 N 0.2176(6) 0.3911(3) 0.9230(2) 0.0524(12) Uani 1 1 d . . . . .
N5 N 0.2561(7) 0.3339(3) 0.8949(2) 0.0515(13) Uani 1 1 d . . . . .
N6 N 0.3039(9) 0.2745(4) 0.8675(3) 0.086(2) Uani 1 1 d . . . . .
C1 C 0.1070(7) 0.5876(3) 0.9100(2) 0.0378(13) Uani 1 1 d . . . . .
C2 C 0.1403(7) 0.5793(3) 1.0101(2) 0.0385(13) Uani 1 1 d . . . . .
C3 C 0.1059(8) 0.6597(4) 1.0357(2) 0.0472(14) Uani 1 1 d . . . . .
C4 C 0.1643(9) 0.6777(5) 1.0882(3) 0.0607(18) Uani 1 1 d . . . . .
H4 H 0.143434 0.732531 1.104136 0.073 Uiso 1 1 calc R U . . .
C5 C 0.2516(10) 0.6158(5) 1.1167(3) 0.074(2) Uani 1 1 d . . . . .
H5 H 0.288159 0.627686 1.152253 0.089 Uiso 1 1 calc R U . . .
C6 C 0.2852(10) 0.5362(5) 1.0928(3) 0.070(2) Uani 1 1 d . . . . .
H6 H 0.344466 0.493801 1.112375 0.084 Uiso 1 1 calc R U . . .
C7 C 0.2325(9) 0.5178(4) 1.0400(3) 0.0544(16) Uani 1 1 d . . . . .
H7 H 0.258816 0.463634 1.024074 0.065 Uiso 1 1 calc R U . . .
C8 C -0.0090(11) 0.5656(4) 0.8193(2) 0.0365(16) Uani 0.883(4) 1 d D . P A 1
C9 C 0.0002(9) 0.5100(4) 0.7736(2) 0.0489(19) Uani 0.883(4) 1 d D . P A 1
C10 C -0.0597(15) 0.5340(6) 0.7232(3) 0.067(3) Uani 0.883(4) 1 d D . P A 1
H10 H -0.053210 0.494617 0.693819 0.081 Uiso 0.883(4) 1 calc R U P A 1
C11 C -0.1286(14) 0.6149(7) 0.7156(4) 0.075(3) Uani 0.883(4) 1 d D . P A 1
H11 H -0.168980 0.631592 0.681269 0.091 Uiso 0.883(4) 1 calc R U P A 1
C12 C -0.1377(10) 0.6725(5) 0.7603(4) 0.065(2) Uani 0.883(4) 1 d D . P A 1
H12 H -0.182966 0.728597 0.755582 0.078 Uiso 0.883(4) 1 calc R U P A 1
C13 C -0.0807(8) 0.6476(5) 0.8112(3) 0.0461(17) Uani 0.883(4) 1 d D . P A 1
H13 H -0.090534 0.686445 0.840663 0.055 Uiso 0.883(4) 1 calc R U P A 1
C14 C 0.2829(7) 0.6845(4) 0.8530(2) 0.0438(13) Uani 1 1 d . . . . .
C15 C 0.3528(8) 0.6216(5) 0.8191(3) 0.0602(18) Uani 1 1 d . . . . .
H15 H 0.346086 0.562023 0.828336 0.072 Uiso 1 1 calc R U . . .
C16 C 0.4335(9) 0.6474(6) 0.7710(3) 0.084(2) Uani 1 1 d . . . . .
H16 H 0.477720 0.604754 0.747650 0.101 Uiso 1 1 calc R U . . .
C17 C 0.4481(11) 0.7354(7) 0.7579(3) 0.087(3) Uani 1 1 d . . . . .
H17 H 0.502637 0.752169 0.725852 0.104 Uiso 1 1 calc R U . . .
C18 C 0.3831(10) 0.7980(6) 0.7918(3) 0.079(2) Uani 1 1 d . . . . .
H18 H 0.396491 0.857454 0.783117 0.094 Uiso 1 1 calc R U . . .
C19 C 0.2976(8) 0.7748(4) 0.8388(3) 0.0589(18) Uani 1 1 d . . . . .
C20 C -0.1797(8) 0.3227(4) 0.9094(3) 0.0487(16) Uani 1 1 d . . . . .
C21 C -0.1371(8) 0.3235(3) 0.9663(3) 0.0482(15) Uani 1 1 d . . . . .
C22 C -0.2045(8) 0.4016(4) 0.9900(2) 0.0484(15) Uani 1 1 d . . . . .
C23 C -0.2881(7) 0.4494(4) 0.9474(3) 0.0486(14) Uani 1 1 d . . . . .
C24 C -0.2749(8) 0.3997(4) 0.8981(3) 0.0474(15) Uani 1 1 d . . . . .
C25 C -0.1443(11) 0.2486(4) 0.8693(3) 0.075(2) Uani 1 1 d . . . . .
H25A H -0.134550 0.272293 0.832790 0.113 Uiso 1 1 calc R U . . .
H25B H -0.233254 0.206455 0.870350 0.113 Uiso 1 1 calc R U . . .
H25C H -0.042534 0.219869 0.879331 0.113 Uiso 1 1 calc R U . . .
C26 C -0.0381(10) 0.2537(4) 0.9945(3) 0.0692(19) Uani 1 1 d . . . . .
H26A H 0.048471 0.233652 0.970501 0.104 Uiso 1 1 calc R U . . .
H26B H -0.108956 0.204915 1.003815 0.104 Uiso 1 1 calc R U . . .
H26C H 0.009758 0.277627 1.027515 0.104 Uiso 1 1 calc R U . . .
C27 C -0.1927(10) 0.4287(5) 1.0488(3) 0.075(2) Uani 1 1 d . . . . .
H27A H -0.101906 0.398341 1.065958 0.113 Uiso 1 1 calc R U . . .
H27B H -0.293894 0.413975 1.067430 0.113 Uiso 1 1 calc R U . . .
H27C H -0.174629 0.491414 1.050928 0.113 Uiso 1 1 calc R U . . .
C28 C -0.3799(10) 0.5350(4) 0.9550(3) 0.080(2) Uani 1 1 d . . . . .
H28A H -0.331021 0.567758 0.984636 0.120 Uiso 1 1 calc R U . . .
H28B H -0.493912 0.522776 0.963357 0.120 Uiso 1 1 calc R U . . .
H28C H -0.373579 0.569044 0.921671 0.120 Uiso 1 1 calc R U . . .
C29 C -0.3495(9) 0.4257(5) 0.8440(3) 0.074(2) Uani 1 1 d . . . . .
H29A H -0.344569 0.488818 0.840000 0.111 Uiso 1 1 calc R U . . .
H29B H -0.462927 0.406706 0.842694 0.111 Uiso 1 1 calc R U . . .
H29C H -0.288718 0.398254 0.814627 0.111 Uiso 1 1 calc R U . . .
Cl1A Cl -0.124(2) 0.7018(10) 0.8315(7) 0.069(5) Uani 0.117(4) 1 d D . P A 2
C8A C -0.007(10) 0.537(3) 0.8154(12) 0.038(13) Uani 0.117(4) 1 d D . P A 2
C9A C -0.073(8) 0.612(2) 0.7918(13) 0.053(15) Uani 0.117(4) 1 d D . P A 2
C10A C -0.118(7) 0.616(3) 0.7374(13) 0.036(9) Uani 0.117(4) 1 d D . P A 2
H10A H -0.167606 0.665758 0.722357 0.043 Uiso 0.117(4) 1 calc R U P A 2
C11A C -0.088(9) 0.543(3) 0.7064(16) 0.036(10) Uani 0.117(4) 1 d D . P A 2
H11A H -0.113169 0.544582 0.669040 0.043 Uiso 0.117(4) 1 calc R U P A 2
C12A C -0.021(8) 0.466(3) 0.7287(16) 0.075(18) Uani 0.117(4) 1 d D . P A 2
H12A H -0.022702 0.413631 0.708786 0.090 Uiso 0.117(4) 1 calc R U P A 2
C13A C 0.046(7) 0.469(3) 0.7805(13) 0.048(13) Uani 0.117(4) 1 d D . P A 2
H13A H 0.124896 0.427940 0.791865 0.058 Uiso 0.117(4) 1 calc R U P A 2

loop_
_atom_site_aniso_label
_atom_site_aniso_U_11
_atom_site_aniso_U_22
_atom_site_aniso_U_33
_atom_site_aniso_U_23
_atom_site_aniso_U_13
_atom_site_aniso_U_12
Rh1 0.0433(2) 0.02787(18) 0.03444(19) 0.00046(17) 0.00333(19) -0.00034(18)
Cl1 0.149(3) 0.0590(12) 0.0548(12) -0.0115(9) 0.0079(13) 0.0277(13)
Cl2 0.0719(12) 0.0528(8) 0.0651(9) -0.0066(7) 0.0063(9) 0.0123(8)
Cl3 0.1069(18) 0.0497(10) 0.0893(15) 0.0149(9) -0.0109(12) -0.0064(10)
N1 0.052(3) 0.034(2) 0.031(2) -0.0016(18) 0.0019(19) -0.008(2)
N2 0.058(3) 0.036(2) 0.031(2) 0.0041(16) -0.003(2) -0.008(2)
N3 0.059(3) 0.045(3) 0.039(3) 0.000(2) 0.002(2) -0.016(2)
N4 0.048(3) 0.050(3) 0.059(3) -0.008(3) -0.001(3) 0.007(2)
N5 0.047(3) 0.057(3) 0.050(3) 0.007(3) 0.004(3) 0.001(3)
N6 0.093(6) 0.081(4) 0.085(5) -0.026(4) 0.004(4) 0.022(4)
C1 0.045(3) 0.030(3) 0.038(3) 0.000(2) 0.003(2) 0.001(2)
C2 0.037(3) 0.044(3) 0.035(3) 0.000(2) 0.001(2) -0.009(2)
C3 0.044(4) 0.050(3) 0.048(4) -0.005(3) 0.002(3) -0.005(3)
C4 0.062(5) 0.072(4) 0.048(4) -0.022(3) 0.005(3) -0.010(4)
C5 0.079(6) 0.105(6) 0.038(4) -0.013(4) -0.014(4) -0.007(5)
C6 0.074(5) 0.081(5) 0.054(4) 0.006(4) -0.016(4) 0.007(4)
C7 0.061(5) 0.057(4) 0.046(4) -0.001(3) -0.006(3) 0.003(3)
C8 0.035(5) 0.035(4) 0.039(3) -0.002(3) 0.003(3) -0.009(4)
C9 0.059(6) 0.051(4) 0.037(3) 0.006(3) 0.004(3) -0.006(4)
C10 0.079(8) 0.087(6) 0.036(5) 0.008(4) -0.005(5) -0.013(5)
C11 0.075(7) 0.107(7) 0.044(5) 0.033(6) -0.014(5) -0.022(5)
C12 0.048(5) 0.060(5) 0.088(6) 0.024(5) -0.016(4) -0.002(4)
C13 0.039(4) 0.042(4) 0.057(5) 0.007(3) -0.004(3) -0.002(3)
C14 0.032(3) 0.056(3) 0.043(3) 0.011(3) -0.005(3) -0.002(3)
C15 0.042(4) 0.077(4) 0.062(4) 0.012(3) 0.004(3) 0.005(3)
C16 0.056(6) 0.129(7) 0.067(5) 0.010(5) 0.016(4) 0.014(5)
C17 0.064(6) 0.131(7) 0.066(5) 0.039(5) 0.012(4) -0.011(6)
C18 0.072(6) 0.090(5) 0.073(5) 0.044(4) -0.009(4) -0.016(5)
C19 0.044(4) 0.075(4) 0.057(4) 0.028(3) -0.011(3) -0.015(3)
C20 0.051(4) 0.039(3) 0.056(4) -0.004(3) 0.006(3) -0.010(3)
C21 0.052(4) 0.035(3) 0.058(4) 0.011(3) 0.007(3) -0.006(3)
C22 0.054(4) 0.044(3) 0.047(4) -0.002(3) 0.016(3) -0.017(3)
C23 0.038(3) 0.047(3) 0.061(4) -0.001(3) 0.009(3) -0.007(3)
C24 0.042(4) 0.046(3) 0.054(4) -0.006(3) 0.002(3) -0.009(3)
C25 0.097(6) 0.051(4) 0.078(5) -0.027(3) 0.008(5) -0.011(4)
C26 0.085(5) 0.048(3) 0.075(4) 0.025(3) 0.011(5) 0.001(4)
C27 0.098(6) 0.078(5) 0.051(4) -0.010(4) 0.023(4) -0.022(5)
C28 0.073(5) 0.056(4) 0.111(6) -0.002(4) 0.022(5) 0.019(4)
C29 0.065(5) 0.080(5) 0.078(5) 0.001(4) -0.016(4) -0.007(4)
Cl1A 0.078(12) 0.055(8) 0.074(9) -0.019(7) -0.012(8) 0.013(7)
C8A 0.04(3) 0.042(12) 0.031(4) 0.006(6) 0.002(9) 0.002(16)
C9A 0.07(4) 0.044(12) 0.040(7) 0.005(7) -0.003(11) 0.013(17)
C10A 0.02(2) 0.050(15) 0.036(7) 0.013(7) 0.012(10) 0.005(14)
C11A 0.02(2) 0.052(15) 0.031(10) 0.012(8) 0.006(12) 0.008(14)
C12A 0.13(4) 0.061(15) 0.037(11) -0.003(10) -0.03(2) 0.041(18)
C13A 0.07(3) 0.047(14) 0.026(8) 0.006(9) -0.004(12) 0.018(18)

loop_
_atom_type_symbol
_atom_type_description
_atom_type_scat_dispersion_real
_atom_type_scat_dispersion_imag
_atom_type_scat_source
C C 0.0033 0.0016 'International Tables Vol C Tables 4.2.6.8 and 6.1.1.4'
H H 0.0000 0.0000 'International Tables Vol C Tables 4.2.6.8 and 6.1.1.4'
Cl Cl 0.1484 0.1585 'International Tables Vol C Tables 4.2.6.8 and 6.1.1.4'
N N 0.0061 0.0033 'International Tables Vol C Tables 4.2.6.8 and 6.1.1.4'
Rh Rh -1.1178 0.9187 'International Tables Vol C Tables 4.2.6.8 and 6.1.1.4'

loop_
_geom_angle_atom_site_label_1
_geom_angle_atom_site_label_2
_geom_angle_atom_site_label_3
_geom_angle
N2 Rh1 N1 62.01(16)
N2 Rh1 C23 111.8(2)
N1 Rh1 C23 103.4(2)
N2 Rh1 N4 85.6(2)
N1 Rh1 N4 84.94(19)
C23 Rh1 N4 162.6(2)
N2 Rh1 C22 146.2(2)
N1 Rh1 C22 102.15(18)
C23 Rh1 C22 39.2(2)
N4 Rh1 C22 124.6(2)
N2 Rh1 C21 165.7(2)
N1 Rh1 C21 132.0(2)
C23 Rh1 C21 65.3(2)
N4 Rh1 C21 97.7(2)
C22 Rh1 C21 38.9(2)
N2 Rh1 C20 126.8(2)
N1 Rh1 C20 166.9(2)
C23 Rh1 C20 65.0(2)
N4 Rh1 C20 104.6(2)
C22 Rh1 C20 65.1(2)
C21 Rh1 C20 38.8(2)
N2 Rh1 C24 103.8(2)
N1 Rh1 C24 134.8(2)
C23 Rh1 C24 38.6(2)
N4 Rh1 C24 139.1(2)
C22 Rh1 C24 64.9(2)
C21 Rh1 C24 64.8(2)
C20 Rh1 C24 38.6(2)
N2 Rh1 C1 31.19(15)
N1 Rh1 C1 30.93(16)
C23 Rh1 C1 112.5(2)
N4 Rh1 C1 82.49(18)
C22 Rh1 C1 128.58(18)
C21 Rh1 C1 163.0(2)
C20 Rh1 C1 157.5(2)
C24 Rh1 C1 125.1(2)
C1 N1 C2 128.5(4)
C1 N1 Rh1 93.6(3)
C2 N1 Rh1 134.6(3)
C1 N2 C8 124.4(4)
C1 N2 C8A 142(2)
C1 N2 Rh1 93.5(3)
C8 N2 Rh1 135.8(5)
C8A N2 Rh1 123(3)
C1 N3 C14 126.5(5)
C1 N3 H3 116.7
C14 N3 H3 116.7
N5 N4 Rh1 122.1(5)
N4 N5 N6 176.2(7)
N1 C1 N2 110.4(4)
N1 C1 N3 123.9(5)
N2 C1 N3 125.6(5)
N1 C1 Rh1 55.4(2)
N2 C1 Rh1 55.3(2)
N3 C1 Rh1 172.8(4)
C3 C2 C7 117.2(5)
C3 C2 N1 123.3(5)
C7 C2 N1 119.2(5)
C4 C3 C2 120.9(6)
C4 C3 Cl2 119.2(5)
C2 C3 Cl2 119.9(4)
C5 C4 C3 120.5(6)
C5 C4 H4 119.7
C3 C4 H4 119.7
C4 C5 C6 119.6(6)
C4 C5 H5 120.2
C6 C5 H5 120.2
C5 C6 C7 120.8(7)
C5 C6 H6 119.6
C7 C6 H6 119.6
C6 C7 C2 120.9(6)
C6 C7 H7 119.5
C2 C7 H7 119.5
C13 C8 C9 116.6(6)
C13 C8 N2 123.2(5)
C9 C8 N2 120.1(5)
C10 C9 C8 122.3(7)
C10 C9 Cl1 118.4(6)
C8 C9 Cl1 119.2(5)
C11 C10 C9 120.4(7)
C11 C10 H10 119.8
C9 C10 H10 119.8
C10 C11 C12 118.7(7)
C10 C11 H11 120.7
C12 C11 H11 120.7
C13 C12 C11 120.8(8)
C13 C12 H12 119.6
C11 C12 H12 119.6
C12 C13 C8 121.1(7)
C12 C13 H13 119.5
C8 C13 H13 119.5
C15 C14 N3 122.0(5)
C15 C14 C19 119.1(6)
N3 C14 C19 118.9(5)
C14 C15 C16 119.9(7)
C14 C15 H15 120.0
C16 C15 H15 120.0
C17 C16 C15 120.4(8)
C17 C16 H16 119.8
C15 C16 H16 119.8
C18 C17 C16 120.1(7)
C18 C17 H17 120.0
C16 C17 H17 120.0
C17 C18 C19 121.1(7)
C17 C18 H18 119.4
C19 C18 H18 119.4
C18 C19 C14 119.3(7)
C18 C19 Cl3 120.7(6)
C14 C19 Cl3 119.9(5)
C24 C20 C21 108.1(5)
C24 C20 C25 125.8(6)
C21 C20 C25 125.9(6)
C24 C20 Rh1 71.3(3)
C21 C20 Rh1 70.3(3)
C25 C20 Rh1 128.5(5)
C22 C21 C20 108.0(5)
C22 C21 C26 127.3(6)
C20 C21 C26 124.7(6)
C22 C21 Rh1 70.4(3)
C20 C21 Rh1 70.9(3)
C26 C21 Rh1 124.1(5)
C21 C22 C23 107.9(5)
C21 C22 C27 126.4(6)
C23 C22 C27 125.7(6)
C21 C22 Rh1 70.7(3)
C23 C22 Rh1 70.4(3)
C27 C22 Rh1 125.0(4)
C24 C23 C22 107.9(5)
C24 C23 C28 126.6(6)
C22 C23 C28 125.4(6)
C24 C23 Rh1 71.7(3)
C22 C23 Rh1 70.5(3)
C28 C23 Rh1 125.5(4)
C23 C24 C20 108.2(6)
C23 C24 C29 124.9(6)
C20 C24 C29 127.0(6)
C23 C24 Rh1 69.7(3)
C20 C24 Rh1 70.2(4)
C29 C24 Rh1 125.6(4)
C20 C25 H25A 109.5
C20 C25 H25B 109.5
H25A C25 H25B 109.5
C20 C25 H25C 109.5
H25A C25 H25C 109.5
H25B C25 H25C 109.5
C21 C26 H26A 109.5
C21 C26 H26B 109.5
H26A C26 H26B 109.5
C21 C26 H26C 109.5
H26A C26 H26C 109.5
H26B C26 H26C 109.5
C22 C27 H27A 109.5
C22 C27 H27B 109.5
H27A C27 H27B 109.5
C22 C27 H27C 109.5
H27A C27 H27C 109.5
H27B C27 H27C 109.5
C23 C28 H28A 109.5
C23 C28 H28B 109.5
H28A C28 H28B 109.5
C23 C28 H28C 109.5
H28A C28 H28C 109.5
H28B C28 H28C 109.5
C24 C29 H29A 109.5
C24 C29 H29B 109.5
H29A C29 H29B 109.5
C24 C29 H29C 109.5
H29A C29 H29C 109.5
H29B C29 H29C 109.5
C9A C8A C13A 118(3)
C9A C8A N2 121(2)
C13A C8A N2 119(3)
C10A C9A C8A 122(2)
C10A C9A Cl1A 117(2)
C8A C9A Cl1A 121(2)
C11A C10A C9A 117(3)
C11A C10A H10A 121.4
C9A C10A H10A 121.4
C10A C11A C12A 122(3)
C10A C11A H11A 118.9
C12A C11A H11A 118.9
C13A C12A C11A 119(3)
C13A C12A H12A 120.5
C11A C12A H12A 120.5
C12A C13A C8A 117(3)
C12A C13A H13A 121.4
C8A C13A H13A 121.4

loop_
_geom_bond_atom_site_label_1
_geom_bond_atom_site_label_2
_geom_bond_distance
Rh1 N2 2.115(4)
Rh1 N1 2.120(4)
Rh1 C23 2.133(6)
Rh1 N4 2.133(5)
Rh1 C22 2.135(6)
Rh1 C21 2.138(5)
Rh1 C20 2.145(6)
Rh1 C24 2.160(6)
Rh1 C1 2.569(5)
Cl1 C9 1.730(7)
Cl2 C3 1.733(6)
Cl3 C19 1.707(8)
N1 C1 1.323(6)
N1 C2 1.397(6)
N2 C1 1.333(6)
N2 C8 1.398(7)
N2 C8A 1.41(2)
N3 C1 1.361(6)
N3 C14 1.401(7)
N3 H3 0.8600
N4 N5 1.146(7)
N5 N6 1.181(7)
C2 C3 1.392(7)
C2 C7 1.394(8)
C3 C4 1.388(8)
C4 C5 1.361(10)
C4 H4 0.9300
C5 C6 1.362(10)
C5 H5 0.9300
C6 C7 1.381(9)
C6 H6 0.9300
C7 H7 0.9300
C8 C13 1.383(9)
C8 C9 1.396(8)
C9 C10 1.366(10)
C10 C11 1.356(11)
C10 H10 0.9300
C11 C12 1.395(12)
C11 H11 0.9300
C12 C13 1.371(9)
C12 H12 0.9300
C13 H13 0.9300
C14 C15 1.378(9)
C14 C19 1.413(8)
C15 C16 1.393(9)
C15 H15 0.9300
C16 C17 1.373(11)
C16 H16 0.9300
C17 C18 1.359(11)
C17 H17 0.9300
C18 C19 1.379(10)
C18 H18 0.9300
C20 C24 1.421(8)
C20 C21 1.424(9)
C20 C25 1.512(8)
C21 C22 1.421(8)
C21 C26 1.491(8)
C22 C23 1.430(8)
C22 C27 1.490(8)
C23 C24 1.418(8)
C23 C28 1.502(8)
C24 C29 1.498(9)
C25 H25A 0.9600
C25 H25B 0.9600
C25 H25C 0.9600
C26 H26A 0.9600
C26 H26B 0.9600
C26 H26C 0.9600
C27 H27A 0.9600
C27 H27B 0.9600
C27 H27C 0.9600
C28 H28A 0.9600
C28 H28B 0.9600
C28 H28C 0.9600
C29 H29A 0.9600
C29 H29B 0.9600
C29 H29C 0.9600
Cl1A C9A 1.71(2)
C8A C9A 1.38(2)
C8A C13A 1.40(3)
C9A C10A 1.37(3)
C10A C11A 1.35(3)
C10A H10A 0.9300
C11A C12A 1.39(3)
C11A H11A 0.9300
C12A C13A 1.37(3)
C12A H12A 0.9300
C13A H13A 0.9300

loop_
_geom_torsion_atom_site_label_1
_geom_torsion_atom_site_label_2
_geom_torsion_atom_site_label_3
_geom_torsion_atom_site_label_4
_geom_torsion
C2 N1 C1 N2 167.4(5)
Rh1 N1 C1 N2 5.8(5)
C2 N1 C1 N3 -9.7(9)
Rh1 N1 C1 N3 -171.3(5)
C2 N1 C1 Rh1 161.6(6)
C8 N2 C1 N1 150.1(6)
C8A N2 C1 N1 157(5)
Rh1 N2 C1 N1 -5.8(5)
C8 N2 C1 N3 -32.8(10)
C8A N2 C1 N3 -26(5)
Rh1 N2 C1 N3 171.2(5)
C8 N2 C1 Rh1 155.9(7)
C8A N2 C1 Rh1 163(5)
C14 N3 C1 N1 158.0(5)
C14 N3 C1 N2 -18.7(9)
C1 N1 C2 C3 69.9(8)
Rh1 N1 C2 C3 -136.3(5)
C1 N1 C2 C7 -116.8(6)
Rh1 N1 C2 C7 37.0(8)
C7 C2 C3 C4 1.1(9)
N1 C2 C3 C4 174.6(5)
C7 C2 C3 Cl2 -176.1(5)
N1 C2 C3 Cl2 -2.7(8)
C2 C3 C4 C5 -2.3(10)
Cl2 C3 C4 C5 175.0(6)
C3 C4 C5 C6 1.5(12)
C4 C5 C6 C7 0.3(12)
C5 C6 C7 C2 -1.5(11)
C3 C2 C7 C6 0.7(10)
N1 C2 C7 C6 -173.0(6)
C1 N2 C8 C13 -33.3(12)
Rh1 N2 C8 C13 111.0(7)
C1 N2 C8 C9 150.4(7)
Rh1 N2 C8 C9 -65.4(10)
C13 C8 C9 C10 -0.7(13)
N2 C8 C9 C10 175.9(9)
C13 C8 C9 Cl1 178.0(6)
N2 C8 C9 Cl1 -5.4(11)
C8 C9 C10 C11 1.3(16)
Cl1 C9 C10 C11 -177.5(9)
C9 C10 C11 C12 -0.4(17)
C10 C11 C12 C13 -1.1(15)
C11 C12 C13 C8 1.6(12)
C9 C8 C13 C12 -0.7(12)
N2 C8 C13 C12 -177.2(7)
C1 N3 C14 C15 -33.4(9)
C1 N3 C14 C19 147.2(6)
N3 C14 C15 C16 179.3(6)
C19 C14 C15 C16 -1.3(10)
C14 C15 C16 C17 1.9(11)
C15 C16 C17 C18 -0.3(13)
C16 C17 C18 C19 -1.9(13)
C17 C18 C19 C14 2.4(11)
C17 C18 C19 Cl3 -179.1(6)
C15 C14 C19 C18 -0.8(10)
N3 C14 C19 C18 178.6(6)
C15 C14 C19 Cl3 -179.3(5)
N3 C14 C19 Cl3 0.1(8)
C24 C20 C21 C22 -0.6(7)
C25 C20 C21 C22 -175.1(6)
Rh1 C20 C21 C22 61.0(4)
C24 C20 C21 C26 179.6(6)
C25 C20 C21 C26 5.1(10)
Rh1 C20 C21 C26 -118.8(6)
C24 C20 C21 Rh1 -61.6(4)
C25 C20 C21 Rh1 123.9(7)
C20 C21 C22 C23 -0.4(7)
C26 C21 C22 C23 179.3(6)
Rh1 C21 C22 C23 60.8(4)
C20 C21 C22 C27 178.9(6)
C26 C21 C22 C27 -1.3(10)
Rh1 C21 C22 C27 -119.8(6)
C20 C21 C22 Rh1 -61.2(4)
C26 C21 C22 Rh1 118.5(7)
C21 C22 C23 C24 1.3(6)
C27 C22 C23 C24 -178.0(6)
Rh1 C22 C23 C24 62.4(4)
C21 C22 C23 C28 178.7(6)
C27 C22 C23 C28 -0.7(10)
Rh1 C22 C23 C28 -120.3(6)
C21 C22 C23 Rh1 -61.1(4)
C27 C22 C23 Rh1 119.6(6)
C22 C23 C24 C20 -1.7(7)
C28 C23 C24 C20 -179.0(6)
Rh1 C23 C24 C20 59.8(4)
C22 C23 C24 C29 178.5(6)
C28 C23 C24 C29 1.2(10)
Rh1 C23 C24 C29 -119.9(6)
C22 C23 C24 Rh1 -61.6(4)
C28 C23 C24 Rh1 121.1(6)
C21 C20 C24 C23 1.5(7)
C25 C20 C24 C23 176.0(6)
Rh1 C20 C24 C23 -59.5(4)
C21 C20 C24 C29 -178.8(6)
C25 C20 C24 C29 -4.3(10)
Rh1 C20 C24 C29 120.2(6)
C21 C20 C24 Rh1 61.0(4)
C25 C20 C24 Rh1 -124.5(7)
C1 N2 C8A C9A -31(10)
Rh1 N2 C8A C9A 129(6)
C1 N2 C8A C13A 133(4)
Rh1 N2 C8A C13A -67(8)
C13A C8A C9A C10A 14(11)
N2 C8A C9A C10A 177(6)
C13A C8A C9A Cl1A -174(6)
N2 C8A C9A Cl1A -10(10)
C8A C9A C10A C11A -3(11)
Cl1A C9A C10A C11A -176(6)
C9A C10A C11A C12A 3(11)
C10A C11A C12A C13A -13(11)
C11A C12A C13A C8A 23(10)
C9A C8A C13A C12A -23(10)
N2 C8A C13A C12A 173(6)
